data_4086963
loop_
_publ_author_name
'Reed, Blake R.'
'Yousif, Maryam'
'Lord, Richard L.'
'McKinnon, Meaghan'
'Rochford, Jonathan'
'Groysman, Stanislav'

_publ_section_title
;
 Coordination Chemistry and Reactivity of Bis(aldimino)pyridine Nickel
 Complexes in Four Different Oxidation States
;
_journal_issue 3
_journal_name_full Organometallics
_journal_page_first 582
_journal_paper_doi 10.1021/acs.organomet.6b00793
_journal_volume 36
_journal_year 2017
_chemical_formula_sum 'C70.5 H78 N6 Ni2'
_chemical_formula_weight 1126.81
_chemical_name_systematic
; 
 ? 
;
_space_group_IT_number 18
_symmetry_cell_setting orthorhombic
_symmetry_space_group_name_Hall 'P 2 2ab'
_symmetry_space_group_name_H-M 'P 21 21 2'
_atom_sites_solution_hydrogens geom
_atom_sites_solution_primary direct
_atom_sites_solution_secondary difmap
_audit_creation_method SHELXL-97
_cell_angle_alpha 90.00
_cell_angle_beta 90.00
_cell_angle_gamma 90.00
_cell_formula_units_Z 4
_cell_length_a 19.615(3)
_cell_length_b 27.998(4)
_cell_length_c 11.7119(17)
_cell_measurement_reflns_used 10086
_cell_measurement_temperature 100(2)
_cell_measurement_theta_max 24.00
_cell_measurement_theta_min 1.79
_cell_volume 6432.0(16)
_computing_structure_refinement 'SHELXL-97 (Sheldrick, 1997)'
_computing_structure_solution 'SHELXS-97 (Sheldrick, 1990)'
_diffrn_ambient_temperature 100(2)
_diffrn_measured_fraction_theta_full 0.999
_diffrn_measured_fraction_theta_max 0.999
_diffrn_measurement_device_type 'Bruker Apex2'
_diffrn_radiation_monochromator graphite
_diffrn_radiation_source 'fine-focus sealed tube'
_diffrn_radiation_type MoK\a
_diffrn_radiation_wavelength 0.71073
_diffrn_reflns_av_R_equivalents 0.1264
_diffrn_reflns_av_sigmaI/netI 0.1386
_diffrn_reflns_limit_h_max 22
_diffrn_reflns_limit_h_min -22
_diffrn_reflns_limit_k_max 32
_diffrn_reflns_limit_k_min -32
_diffrn_reflns_limit_l_max 12
_diffrn_reflns_limit_l_min -13
_diffrn_reflns_number 55410
_diffrn_reflns_theta_full 24.00
_diffrn_reflns_theta_max 24.00
_diffrn_reflns_theta_min 1.79
_exptl_absorpt_coefficient_mu 0.629
_exptl_absorpt_correction_T_max 0.9115
_exptl_absorpt_correction_T_min 0.8845
_exptl_absorpt_correction_type empirical
_exptl_absorpt_process_details SADABS
_exptl_crystal_colour black
_exptl_crystal_density_diffrn 1.164
_exptl_crystal_density_method 'not measured'
_exptl_crystal_description blocks
_exptl_crystal_F_000 2396
_exptl_crystal_size_max 0.20
_exptl_crystal_size_mid 0.15
_exptl_crystal_size_min 0.15
_refine_diff_density_max 1.384
_refine_diff_density_min -0.776
_refine_diff_density_rms 0.102
_refine_ls_abs_structure_details 'Flack H D (1983), Acta Cryst. A39, 876-881'
_refine_ls_abs_structure_Flack 0.51(4)
_refine_ls_extinction_method none
_refine_ls_goodness_of_fit_ref 1.057
_refine_ls_hydrogen_treatment constr
_refine_ls_matrix_type full
_refine_ls_number_parameters 708
_refine_ls_number_reflns 10086
_refine_ls_number_restraints 0
_refine_ls_restrained_S_all 1.057
_refine_ls_R_factor_all 0.1628
_refine_ls_R_factor_gt 0.0977
_refine_ls_shift/su_max 0.002
_refine_ls_shift/su_mean 0.000
_refine_ls_structure_factor_coef Fsqd
_refine_ls_weighting_details 'calc w=1/[\s^2^(Fo^2^)+(0.1074P)^2^+24.9493P] where P=(Fo^2^+2Fc^2^)/3'
_refine_ls_weighting_scheme calc
_refine_ls_wR_factor_gt 0.2272
_refine_ls_wR_factor_ref 0.2586
_reflns_number_gt 6217
_reflns_number_total 10086
_reflns_threshold_expression >2sigma(I)
_cod_data_source_file om6b00793_si_001.cif
_cod_data_source_block sg641_compound_4a
_cod_depositor_comments 'Adding full bibliography for 4086958--4086964.cif.'
_cod_original_sg_symbol_H-M P21212
_cod_original_formula_sum 'C70.50 H78 N6 Ni2'
_cod_database_code 4086963

loop_
_symmetry_equiv_pos_as_xyz
'x, y, z'
'x+1/2, -y+1/2, -z'
'-x+1/2, y+1/2, -z'
'-x, -y, z'

loop_
_atom_site_label
_atom_site_type_symbol
_atom_site_fract_x
_atom_site_fract_y
_atom_site_fract_z
_atom_site_U_iso_or_equiv
_atom_site_adp_type
_atom_site_occupancy
_atom_site_symmetry_multiplicity
_atom_site_calc_flag
_atom_site_refinement_flags
_atom_site_disorder_assembly
_atom_site_disorder_group
Ni1 Ni 0.82546(7) 0.16713(4) 0.33326(12) 0.0382(4) Uani 1 1 d . . .
Ni2 Ni 0.77622(7) 0.28782(4) 0.49163(12) 0.0376(4) Uani 1 1 d . . .
N6 N 0.8266(5) 0.1443(3) 0.1712(8) 0.045(2) Uani 1 1 d . . .
N7 N 0.7978(5) 0.1239(3) 0.4503(8) 0.049(3) Uani 1 1 d . B .
N3 N 0.6987(4) 0.3290(3) 0.5153(9) 0.049(2) Uani 1 1 d . . .
N2 N 0.7080(4) 0.2387(3) 0.4751(8) 0.042(2) Uani 1 1 d . . .
N5 N 0.8324(5) 0.2295(3) 0.2627(8) 0.045(2) Uani 1 1 d . . .
C53 C 0.7673(7) 0.0693(4) 0.1321(10) 0.059(4) Uani 1 1 d . . .
C52 C 0.7675(7) 0.0234(4) 0.0800(11) 0.054(3) Uani 1 1 d . . .
H52 H 0.7281 0.0037 0.0850 0.065 Uiso 1 1 calc R . .
C51 C 0.8265(8) 0.0065(4) 0.0202(11) 0.062(4) Uani 1 1 d . . .
H51 H 0.8262 -0.0239 -0.0160 0.074 Uiso 1 1 calc R . .
C48 C 0.8817(7) 0.0341(4) 0.0164(10) 0.054(3) Uani 1 1 d . . .
H48 H 0.9214 0.0224 -0.0209 0.064 Uiso 1 1 calc R . .
C47 C 0.8837(6) 0.0796(4) 0.0649(11) 0.048(3) Uani 1 1 d . . .
C46 C 0.9482(7) 0.1130(5) 0.0476(12) 0.063(4) Uani 1 1 d . . .
H46 H 0.9530 0.1334 0.1172 0.076 Uiso 1 1 calc R . .
C50 C 0.9422(7) 0.1448(5) -0.0525(12) 0.065(4) Uani 1 1 d . . .
H50A H 0.9313 0.1258 -0.1203 0.098 Uiso 1 1 calc R . .
H50B H 0.9855 0.1616 -0.0644 0.098 Uiso 1 1 calc R . .
H50C H 0.9058 0.1681 -0.0391 0.098 Uiso 1 1 calc R . .
C49 C 1.0148(6) 0.0833(5) 0.0338(13) 0.076(5) Uani 1 1 d . . .
H49A H 1.0201 0.0736 -0.0462 0.114 Uiso 1 1 calc R . .
H49B H 1.0124 0.0547 0.0821 0.114 Uiso 1 1 calc R . .
H49C H 1.0540 0.1027 0.0568 0.114 Uiso 1 1 calc R . .
C54 C 0.7055(6) 0.0889(5) 0.1928(11) 0.058(4) Uani 1 1 d . . .
H54 H 0.7206 0.1144 0.2468 0.070 Uiso 1 1 calc R . .
C55 C 0.6682(8) 0.0517(5) 0.2588(13) 0.079(4) Uani 1 1 d . . .
H55A H 0.6530 0.0264 0.2069 0.118 Uiso 1 1 calc R . .
H55B H 0.6285 0.0661 0.2961 0.118 Uiso 1 1 calc R . .
H55C H 0.6986 0.0381 0.3168 0.118 Uiso 1 1 calc R . .
C56 C 0.6585(8) 0.1119(6) 0.1004(15) 0.091(5) Uani 1 1 d . . .
H56A H 0.6855 0.1336 0.0527 0.136 Uiso 1 1 calc R . .
H56B H 0.6219 0.1299 0.1380 0.136 Uiso 1 1 calc R . .
H56C H 0.6386 0.0868 0.0527 0.136 Uiso 1 1 calc R . .
C32 C 0.8125(6) 0.2274(4) 0.1489(9) 0.045(3) Uani 1 1 d . . .
C28 C 0.8444(5) 0.2731(4) 0.3109(10) 0.044(3) Uani 1 1 d . . .
C33 C 0.8642(5) 0.2752(3) 0.4318(9) 0.036(3) Uani 1 1 d . . .
H33 H 0.8941 0.2501 0.4662 0.043 Uiso 1 1 calc R . .
N4 N 0.8596(4) 0.3198(3) 0.4794(8) 0.044(2) Uani 1 1 d . . .
C35 C 0.8976(5) 0.3315(4) 0.5799(11) 0.045(3) Uani 1 1 d . . .
C34 C 0.9042(6) 0.3015(4) 0.6769(12) 0.049(3) Uani 1 1 d . . .
C36 C 0.9416(6) 0.3191(5) 0.7728(13) 0.072(4) Uani 1 1 d . . .
H36 H 0.9496 0.2996 0.8377 0.086 Uiso 1 1 calc R . .
C37 C 0.9663(7) 0.3666(6) 0.7683(16) 0.077(5) Uani 1 1 d . . .
H37 H 0.9906 0.3782 0.8327 0.092 Uiso 1 1 calc R . .
C38 C 0.9581(7) 0.3958(6) 0.6808(18) 0.078(5) Uani 1 1 d . . .
H38 H 0.9762 0.4273 0.6836 0.094 Uiso 1 1 calc R . .
C39 C 0.9217(7) 0.3799(4) 0.5817(14) 0.061(4) Uani 1 1 d . . .
C40 C 0.9152(7) 0.4111(4) 0.4834(17) 0.079(5) Uani 1 1 d . . .
H40 H 0.8832 0.3949 0.4293 0.094 Uiso 1 1 calc R . .
C41 C 0.8868(14) 0.4581(7) 0.506(2) 0.185(13) Uani 1 1 d . . .
H41A H 0.8376 0.4553 0.5192 0.278 Uiso 1 1 calc R . .
H41B H 0.8952 0.4791 0.4408 0.278 Uiso 1 1 calc R . .
H41C H 0.9085 0.4716 0.5744 0.278 Uiso 1 1 calc R . .
C42 C 0.8736(6) 0.2537(4) 0.6870(10) 0.044(3) Uani 1 1 d . . .
H42 H 0.8411 0.2499 0.6218 0.053 Uiso 1 1 calc R . .
C44 C 0.9281(6) 0.2133(5) 0.6762(12) 0.063(3) Uani 1 1 d . . .
H44A H 0.9477 0.2138 0.5992 0.094 Uiso 1 1 calc R . .
H44B H 0.9066 0.1823 0.6901 0.094 Uiso 1 1 calc R . .
H44C H 0.9643 0.2186 0.7325 0.094 Uiso 1 1 calc R . .
C43 C 0.8329(8) 0.2454(5) 0.7978(11) 0.077(4) Uani 1 1 d . . .
H43A H 0.8643 0.2441 0.8627 0.115 Uiso 1 1 calc R . .
H43B H 0.8079 0.2152 0.7922 0.115 Uiso 1 1 calc R . .
H43C H 0.8005 0.2717 0.8088 0.115 Uiso 1 1 calc R . .
C17 C 0.6947(6) 0.3803(4) 0.5359(10) 0.044(3) Uani 1 1 d . . .
C18 C 0.7096(7) 0.3967(4) 0.6425(12) 0.060(4) Uani 1 1 d . . .
C19 C 0.7285(6) 0.3639(4) 0.7401(10) 0.049(3) Uani 1 1 d . . .
H19 H 0.7527 0.3365 0.7034 0.059 Uiso 1 1 calc R . .
C20 C 0.6675(8) 0.3428(7) 0.7926(15) 0.112(6) Uani 1 1 d . . .
H20A H 0.6467 0.3660 0.8446 0.169 Uiso 1 1 calc R . .
H20B H 0.6805 0.3141 0.8354 0.169 Uiso 1 1 calc R . .
H20C H 0.6348 0.3342 0.7328 0.169 Uiso 1 1 calc R . .
C21 C 0.7788(8) 0.3837(5) 0.8255(13) 0.079(4) Uani 1 1 d . . .
H21A H 0.8159 0.3998 0.7849 0.118 Uiso 1 1 calc R . .
H21B H 0.7975 0.3575 0.8714 0.118 Uiso 1 1 calc R . .
H21C H 0.7557 0.4066 0.8756 0.118 Uiso 1 1 calc R . .
C22 C 0.7052(8) 0.4460(4) 0.6617(14) 0.080(5) Uani 1 1 d . . .
H22 H 0.7159 0.4588 0.7346 0.096 Uiso 1 1 calc R . .
C23 C 0.6857(11) 0.4751(6) 0.5762(16) 0.115(8) Uani 1 1 d . . .
H23 H 0.6745 0.5073 0.5931 0.138 Uiso 1 1 calc R . .
C24 C 0.6817(9) 0.4604(5) 0.4712(16) 0.090(5) Uani 1 1 d . . .
H24 H 0.6774 0.4832 0.4116 0.108 Uiso 1 1 calc R . .
C25 C 0.6837(8) 0.4111(4) 0.4432(12) 0.069(4) Uani 1 1 d . . .
C26 C 0.6786(10) 0.3948(6) 0.3216(14) 0.105(6) Uani 1 1 d . . .
H26 H 0.6917 0.3603 0.3190 0.126 Uiso 1 1 calc R . .
C27 C 0.7273(12) 0.4221(7) 0.2449(16) 0.141(9) Uani 1 1 d . . .
H27A H 0.7192 0.4565 0.2535 0.212 Uiso 1 1 calc R . .
H27B H 0.7196 0.4128 0.1653 0.212 Uiso 1 1 calc R . .
H27C H 0.7744 0.4147 0.2665 0.212 Uiso 1 1 calc R . .
C16 C 0.6426(6) 0.3084(4) 0.4850(12) 0.056(4) Uani 1 1 d . . .
H16 H 0.6019 0.3261 0.4733 0.068 Uiso 1 1 calc R . .
C15 C 0.6445(6) 0.2578(5) 0.4699(12) 0.059(4) Uani 1 1 d . . .
C11 C 0.7162(5) 0.1921(4) 0.4600(9) 0.040(3) Uani 1 1 d . . .
C1 C 0.9064(6) 0.0851(4) 0.5017(11) 0.047(3) Uani 1 1 d . B .
C9 C 0.9336(7) 0.0925(5) 0.3831(12) 0.069(4) Uani 1 1 d . . .
H9 H 0.8953 0.1042 0.3341 0.083 Uiso 1 1 calc R A 1
C5 C 0.8147(6) 0.0902(3) 0.6382(9) 0.038(3) Uani 1 1 d . B .
C6 C 0.7427(6) 0.1013(4) 0.6750(12) 0.054(3) Uani 1 1 d . . .
H6 H 0.7287 0.1314 0.6354 0.065 Uiso 1 1 calc R . .
C7 C 0.6938(8) 0.0603(5) 0.6326(15) 0.089(5) Uani 1 1 d . . .
H7A H 0.6966 0.0331 0.6851 0.134 Uiso 1 1 calc R . .
H7B H 0.7075 0.0501 0.5559 0.134 Uiso 1 1 calc R . .
H7C H 0.6468 0.0722 0.6303 0.134 Uiso 1 1 calc R . .
C8 C 0.7345(9) 0.1094(7) 0.8003(15) 0.114(7) Uani 1 1 d . . .
H8A H 0.7512 0.0815 0.8421 0.171 Uiso 1 1 calc R . .
H8B H 0.6862 0.1145 0.8179 0.171 Uiso 1 1 calc R . .
H8C H 0.7607 0.1377 0.8231 0.171 Uiso 1 1 calc R . .
C4 C 0.8539(8) 0.0664(4) 0.7218(12) 0.064(4) Uani 1 1 d . . .
H4 H 0.8364 0.0600 0.7958 0.076 Uiso 1 1 calc R . .
C3 C 0.9211(8) 0.0526(4) 0.6896(15) 0.072(5) Uani 1 1 d . B .
H3 H 0.9493 0.0368 0.7438 0.086 Uiso 1 1 calc R . .
C2 C 0.9469(7) 0.0617(4) 0.5791(13) 0.062(4) Uani 1 1 d . . .
H2 H 0.9916 0.0518 0.5587 0.074 Uiso 1 1 calc R B .
C12 C 0.6605(6) 0.1623(4) 0.4357(11) 0.057(4) Uani 1 1 d . . .
H12 H 0.6670 0.1289 0.4258 0.068 Uiso 1 1 calc R . .
C13 C 0.5969(6) 0.1818(5) 0.4263(14) 0.080(5) Uani 1 1 d . . .
H13 H 0.5593 0.1620 0.4064 0.095 Uiso 1 1 calc R . .
C14 C 0.5869(7) 0.2299(5) 0.4454(16) 0.096(6) Uani 1 1 d . . .
H14 H 0.5426 0.2436 0.4422 0.116 Uiso 1 1 calc R . .
C29 C 0.8315(6) 0.3137(4) 0.2438(10) 0.048(3) Uani 1 1 d . . .
H29 H 0.8375 0.3444 0.2766 0.058 Uiso 1 1 calc R . .
C30 C 0.8108(8) 0.3105(4) 0.1343(12) 0.074(5) Uani 1 1 d . . .
H30 H 0.8029 0.3385 0.0906 0.088 Uiso 1 1 calc R . .
C31 C 0.8014(8) 0.2666(4) 0.0870(11) 0.066(4) Uani 1 1 d . . .
H31 H 0.7868 0.2638 0.0099 0.079 Uiso 1 1 calc R . .
C68 C 0.7850(5) 0.1720(3) 0.4788(10) 0.043(3) Uani 1 1 d . . .
H68 H 0.8131 0.1864 0.5413 0.051 Uiso 1 1 calc R . .
C45 C 0.8277(6) 0.0963(4) 0.1216(9) 0.042(3) Uani 1 1 d . . .
C58 C 0.8404(6) 0.1002(3) 0.5308(10) 0.044(3) Uani 1 1 d . . .
C59 C 0.8095(6) 0.1790(4) 0.1057(10) 0.048(3) Uani 1 1 d . . .
H59 H 0.7949 0.1730 0.0297 0.057 Uiso 1 1 calc R . .
C60 C 0.6016(9) 0.3993(8) 0.2731(16) 0.141(9) Uani 1 1 d . . .
H60A H 0.5693 0.3885 0.3314 0.212 Uiso 1 1 calc R . .
H60B H 0.5968 0.3795 0.2046 0.212 Uiso 1 1 calc R . .
H60C H 0.5921 0.4327 0.2538 0.212 Uiso 1 1 calc R . .
C61 C 0.9785(13) 0.4175(11) 0.423(3) 0.229(19) Uani 1 1 d . . .
H61A H 1.0121 0.3944 0.4508 0.343 Uiso 1 1 calc R . .
H61B H 0.9954 0.4500 0.4354 0.343 Uiso 1 1 calc R . .
H61C H 0.9709 0.4124 0.3410 0.343 Uiso 1 1 calc R . .
C63 C 0.090(3) 0.2936(19) 0.200(5) 0.162(18) Uiso 0.50 1 d P . .
C65 C 0.0624(15) 0.2557(10) -0.005(3) 0.071(8) Uiso 0.50 1 d P . .
C64 C 0.1156(18) 0.2477(12) -0.056(3) 0.083(10) Uiso 0.50 1 d P . .
C67 C 0.129(2) 0.2196(16) -0.154(4) 0.128(14) Uiso 0.50 1 d P . .
C69 C 0.5000 1.0000 0.982(7) 0.32(3) Uiso 1 2 d S . .
C70 C 0.605(4) 0.944(3) 0.972(8) 0.21(3) Uiso 0.50 1 d P . .
C71 C 0.597(3) 0.927(2) 0.910(6) 0.16(2) Uiso 0.50 1 d P . .
C75 C 0.027(2) 0.2693(15) 0.240(4) 0.112(13) Uiso 0.50 1 d P . .
C77 C 0.019(3) 0.248(2) 0.143(5) 0.16(2) Uiso 0.50 1 d P . .
C74 C 0.013(2) 0.2898(16) 0.167(4) 0.118(13) Uiso 0.50 1 d P . .
C73 C 0.076(2) 0.2816(18) 0.066(4) 0.29(2) Uiso 1 1 d . . .
C80 C 0.555(3) 0.962(2) 0.971(6) 0.16(2) Uiso 0.50 1 d P . .
C78 C 0.112(2) 0.2634(18) -0.123(5) 0.135(17) Uiso 0.50 1 d P . .
C82 C 0.493(7) 0.961(4) 0.857(10) 0.37(6) Uiso 0.50 1 d P . .
C79 C 0.0235(17) 0.3252(11) 0.301(3) 0.088(10) Uiso 0.50 1 d P . .
C81 C 0.586(3) 0.989(2) 0.922(5) 0.158(19) Uiso 0.50 1 d P . .
C57 C 0.9565(17) 0.0456(9) 0.337(2) 0.208(16) Uani 1 1 d . B 1
H57A H 0.9396 0.0416 0.2592 0.312 Uiso 1 1 calc R B 1
H57B H 0.9387 0.0199 0.3855 0.312 Uiso 1 1 calc R B 1
H57C H 1.0065 0.0444 0.3371 0.312 Uiso 1 1 calc R B 1
C84 C 0.9874(12) 0.1316(15) 0.3879(17) 0.26(2) Uani 1 1 d . B 1

loop_
_atom_site_aniso_label
_atom_site_aniso_U_11
_atom_site_aniso_U_22
_atom_site_aniso_U_33
_atom_site_aniso_U_23
_atom_site_aniso_U_13
_atom_site_aniso_U_12
Ni1 0.0400(8) 0.0319(7) 0.0427(9) -0.0039(7) 0.0036(7) 0.0026(6)
Ni2 0.0360(7) 0.0310(6) 0.0458(9) 0.0003(7) 0.0015(7) 0.0041(6)
N6 0.060(6) 0.036(5) 0.040(6) -0.008(5) 0.011(5) -0.003(5)
N7 0.062(7) 0.023(4) 0.061(7) -0.020(4) 0.004(5) -0.001(4)
N3 0.042(5) 0.043(5) 0.061(7) 0.000(5) -0.001(5) 0.011(4)
N2 0.030(5) 0.034(5) 0.061(7) -0.012(5) 0.000(5) 0.004(4)
N5 0.045(6) 0.031(5) 0.059(7) -0.004(4) 0.019(5) 0.006(4)
C53 0.087(10) 0.045(7) 0.046(9) -0.016(6) 0.003(7) 0.006(7)
C52 0.076(9) 0.040(6) 0.046(8) -0.010(6) -0.007(7) -0.003(6)
C51 0.099(11) 0.031(6) 0.056(9) -0.014(6) -0.011(9) 0.011(7)
C48 0.087(10) 0.043(6) 0.031(8) -0.004(6) 0.006(7) 0.016(7)
C47 0.061(9) 0.032(6) 0.050(8) -0.007(6) -0.010(7) 0.007(6)
C46 0.066(9) 0.061(8) 0.064(10) -0.023(7) 0.008(7) 0.023(7)
C50 0.064(9) 0.060(8) 0.072(10) -0.009(7) 0.007(7) -0.015(7)
C49 0.052(8) 0.086(10) 0.091(13) -0.027(9) -0.011(8) 0.025(7)
C54 0.047(8) 0.074(9) 0.053(9) 0.000(7) 0.013(6) 0.012(7)
C55 0.092(11) 0.065(9) 0.078(11) -0.004(8) 0.001(10) -0.021(9)
C56 0.070(11) 0.084(10) 0.119(15) 0.012(10) 0.022(10) 0.012(8)
C32 0.077(9) 0.046(6) 0.013(7) -0.003(5) 0.013(6) 0.016(6)
C28 0.044(7) 0.037(6) 0.051(9) 0.008(6) 0.024(6) 0.000(5)
C33 0.038(6) 0.034(6) 0.035(7) 0.009(5) 0.006(5) -0.001(5)
N4 0.047(6) 0.033(5) 0.052(7) -0.006(5) 0.003(5) -0.002(4)
C35 0.041(7) 0.034(6) 0.060(9) -0.022(7) 0.001(6) -0.003(6)
C34 0.045(7) 0.054(7) 0.048(8) -0.015(7) 0.010(7) 0.013(6)
C36 0.045(8) 0.082(10) 0.087(12) -0.037(8) -0.020(7) 0.009(7)
C37 0.047(9) 0.072(10) 0.113(15) -0.052(10) -0.024(9) 0.016(8)
C38 0.035(8) 0.071(10) 0.128(16) -0.033(11) -0.008(9) 0.005(7)
C39 0.055(9) 0.041(7) 0.088(12) -0.030(8) -0.006(8) 0.009(6)
C40 0.061(9) 0.032(7) 0.143(16) 0.004(9) -0.009(10) -0.009(6)
C41 0.25(3) 0.107(15) 0.20(3) 0.019(18) 0.09(3) 0.110(18)
C42 0.044(7) 0.058(7) 0.032(8) -0.010(6) -0.004(6) -0.005(6)
C44 0.048(7) 0.069(8) 0.070(9) -0.007(8) -0.019(7) 0.018(7)
C43 0.072(10) 0.106(11) 0.052(10) 0.023(8) -0.032(8) 0.020(9)
C17 0.059(8) 0.027(5) 0.047(8) 0.002(5) -0.004(6) 0.019(5)
C18 0.075(9) 0.034(6) 0.069(11) -0.012(6) 0.028(8) 0.021(6)
C19 0.045(7) 0.057(7) 0.046(8) -0.010(6) 0.004(7) -0.004(6)
C20 0.080(12) 0.158(17) 0.099(14) 0.056(12) -0.001(10) -0.012(12)
C21 0.085(10) 0.085(9) 0.066(10) -0.038(8) -0.017(9) 0.024(8)
C22 0.122(13) 0.041(7) 0.077(11) -0.011(8) -0.003(10) 0.018(8)
C23 0.21(2) 0.071(10) 0.067(13) 0.010(10) 0.005(14) 0.082(13)
C24 0.124(14) 0.053(9) 0.094(15) 0.010(8) 0.001(12) 0.042(9)
C25 0.094(11) 0.056(8) 0.057(10) -0.006(7) 0.002(8) 0.036(8)
C26 0.151(16) 0.114(13) 0.050(11) 0.022(10) -0.008(12) 0.089(13)
C27 0.22(2) 0.120(15) 0.079(14) 0.039(12) 0.045(16) 0.115(16)
C16 0.036(7) 0.048(7) 0.084(10) -0.020(7) -0.028(7) 0.029(6)
C15 0.028(7) 0.075(9) 0.073(11) -0.014(7) -0.022(6) 0.011(6)
C11 0.025(6) 0.048(6) 0.048(8) 0.002(5) 0.010(5) -0.003(5)
C1 0.075(9) 0.037(6) 0.030(7) 0.010(6) -0.006(7) 0.010(6)
C9 0.060(9) 0.093(11) 0.054(10) 0.003(8) 0.007(7) 0.039(8)
C5 0.053(8) 0.028(5) 0.034(8) 0.004(5) -0.010(6) -0.009(5)
C6 0.062(9) 0.048(7) 0.053(9) -0.002(7) 0.011(7) -0.007(6)
C7 0.078(11) 0.066(9) 0.124(16) -0.028(9) -0.001(10) -0.025(8)
C8 0.096(13) 0.165(18) 0.081(14) -0.038(12) 0.002(10) 0.027(13)
C4 0.108(13) 0.039(7) 0.044(9) -0.011(6) -0.010(8) -0.012(7)
C3 0.082(11) 0.032(7) 0.101(14) 0.000(8) -0.030(10) -0.004(7)
C2 0.072(10) 0.051(8) 0.062(11) 0.014(7) -0.003(8) 0.007(7)
C12 0.055(9) 0.037(6) 0.078(10) -0.013(6) 0.012(7) -0.009(6)
C13 0.020(7) 0.083(11) 0.135(14) -0.042(10) -0.005(7) -0.015(7)
C14 0.040(8) 0.081(10) 0.168(18) -0.067(11) 0.013(9) -0.007(7)
C29 0.074(9) 0.034(6) 0.038(8) -0.005(5) 0.014(7) -0.005(6)
C30 0.130(14) 0.041(7) 0.050(10) 0.008(6) 0.033(9) 0.023(8)
C31 0.124(13) 0.047(7) 0.027(7) 0.004(6) 0.005(7) 0.027(7)
C68 0.045(7) 0.032(5) 0.052(8) 0.003(5) -0.011(6) -0.006(5)
C45 0.042(7) 0.040(6) 0.045(8) 0.002(5) -0.005(6) -0.008(6)
C58 0.062(8) 0.025(5) 0.044(9) 0.003(5) -0.020(6) 0.007(5)
C59 0.060(8) 0.042(7) 0.041(8) -0.006(6) 0.008(6) 0.018(6)
C60 0.123(17) 0.23(2) 0.072(13) -0.043(14) -0.033(12) 0.103(17)
C61 0.15(2) 0.25(3) 0.28(4) 0.16(3) 0.13(2) 0.14(2)
C57 0.35(4) 0.18(2) 0.097(19) -0.006(18) 0.07(2) 0.13(3)
C84 0.135(19) 0.58(6) 0.074(15) 0.12(2) -0.052(13) -0.24(3)

loop_
_atom_type_symbol
_atom_type_description
_atom_type_scat_dispersion_real
_atom_type_scat_dispersion_imag
_atom_type_scat_source
C C 0.0033 0.0016 'International Tables Vol C Tables 4.2.6.8 and 6.1.1.4'
H H 0.0000 0.0000 'International Tables Vol C Tables 4.2.6.8 and 6.1.1.4'
N N 0.0061 0.0033 'International Tables Vol C Tables 4.2.6.8 and 6.1.1.4'
Ni Ni 0.3393 1.1124 'International Tables Vol C Tables 4.2.6.8 and 6.1.1.4'

loop_
_geom_angle_atom_site_label_1
_geom_angle_atom_site_label_2
_geom_angle_atom_site_label_3
_geom_angle
_geom_angle_site_symmetry_1
_geom_angle_site_symmetry_3
C68 Ni1 N7 43.7(4) . .
C68 Ni1 N5 110.5(4) . .
N7 Ni1 N5 154.0(4) . .
C68 Ni1 N6 152.2(4) . .
N7 Ni1 N6 118.8(4) . .
N5 Ni1 N6 83.3(4) . .
N4 Ni2 C33 42.7(4) . .
N4 Ni2 N2 160.2(4) . .
C33 Ni2 N2 117.5(4) . .
N4 Ni2 N3 114.5(4) . .
C33 Ni2 N3 151.9(4) . .
N2 Ni2 N3 83.8(4) . .
C59 N6 C45 117.5(9) . .
C59 N6 Ni1 108.7(7) . .
C45 N6 Ni1 132.0(7) . .
C68 N7 C58 113.1(9) . .
C68 N7 Ni1 67.4(6) . .
C58 N7 Ni1 127.2(8) . .
C16 N3 C17 116.1(9) . .
C16 N3 Ni2 111.4(7) . .
C17 N3 Ni2 130.9(7) . .
C11 N2 C15 119.5(9) . .
C11 N2 Ni2 129.1(7) . .
C15 N2 Ni2 111.2(7) . .
C28 N5 C32 118.9(9) . .
C28 N5 Ni1 130.0(8) . .
C32 N5 Ni1 110.5(7) . .
C45 C53 C52 116.4(12) . .
C45 C53 C54 121.5(10) . .
C52 C53 C54 122.1(12) . .
C53 C52 C51 120.7(12) . .
C53 C52 H52 119.7 . .
C51 C52 H52 119.7 . .
C48 C51 C52 118.7(10) . .
C48 C51 H51 120.6 . .
C52 C51 H51 120.6 . .
C51 C48 C47 122.6(12) . .
C51 C48 H48 118.7 . .
C47 C48 H48 118.7 . .
C45 C47 C48 119.3(12) . .
C45 C47 C46 120.1(9) . .
C48 C47 C46 120.5(11) . .
C50 C46 C49 107.8(12) . .
C50 C46 C47 113.2(11) . .
C49 C46 C47 111.6(10) . .
C50 C46 H46 108.0 . .
C49 C46 H46 108.0 . .
C47 C46 H46 108.0 . .
C46 C50 H50A 109.5 . .
C46 C50 H50B 109.5 . .
H50A C50 H50B 109.5 . .
C46 C50 H50C 109.5 . .
H50A C50 H50C 109.5 . .
H50B C50 H50C 109.5 . .
C46 C49 H49A 109.5 . .
C46 C49 H49B 109.5 . .
H49A C49 H49B 109.5 . .
C46 C49 H49C 109.5 . .
H49A C49 H49C 109.5 . .
H49B C49 H49C 109.5 . .
C55 C54 C53 112.7(11) . .
C55 C54 C56 111.1(12) . .
C53 C54 C56 107.3(11) . .
C55 C54 H54 108.6 . .
C53 C54 H54 108.6 . .
C56 C54 H54 108.6 . .
C54 C55 H55A 109.5 . .
C54 C55 H55B 109.5 . .
H55A C55 H55B 109.5 . .
C54 C55 H55C 109.5 . .
H55A C55 H55C 109.5 . .
H55B C55 H55C 109.5 . .
C54 C56 H56A 109.5 . .
C54 C56 H56B 109.5 . .
H56A C56 H56B 109.5 . .
C54 C56 H56C 109.5 . .
H56A C56 H56C 109.5 . .
H56B C56 H56C 109.5 . .
C31 C32 N5 122.1(10) . .
C31 C32 C59 125.0(11) . .
N5 C32 C59 112.7(9) . .
N5 C28 C29 117.4(11) . .
N5 C28 C33 118.6(9) . .
C29 C28 C33 123.7(10) . .
N4 C33 C28 114.3(9) . .
N4 C33 Ni2 67.7(6) . .
C28 C33 Ni2 97.1(7) . .
N4 C33 H33 121.0 . .
C28 C33 H33 121.0 . .
Ni2 C33 H33 121.0 . .
C33 N4 C35 120.6(9) . .
C33 N4 Ni2 69.6(6) . .
C35 N4 Ni2 120.1(8) . .
C34 C35 N4 124.9(10) . .
C34 C35 C39 121.1(12) . .
N4 C35 C39 113.5(11) . .
C35 C34 C36 118.2(11) . .
C35 C34 C42 124.4(11) . .
C36 C34 C42 117.4(12) . .
C37 C36 C34 118.1(15) . .
C37 C36 H36 120.9 . .
C34 C36 H36 120.9 . .
C38 C37 C36 124.6(15) . .
C38 C37 H37 117.7 . .
C36 C37 H37 117.7 . .
C37 C38 C39 119.8(14) . .
C37 C38 H38 120.1 . .
C39 C38 H38 120.1 . .
C38 C39 C35 117.9(14) . .
C38 C39 C40 120.0(13) . .
C35 C39 C40 121.8(12) . .
C61 C40 C39 112.9(14) . .
C61 C40 C41 108.0(17) . .
C39 C40 C41 115.5(17) . .
C61 C40 H40 106.6 . .
C39 C40 H40 106.6 . .
C41 C40 H40 106.6 . .
C40 C41 H41A 109.5 . .
C40 C41 H41B 109.5 . .
H41A C41 H41B 109.5 . .
C40 C41 H41C 109.5 . .
H41A C41 H41C 109.5 . .
H41B C41 H41C 109.5 . .
C34 C42 C43 114.6(10) . .
C34 C42 C44 111.9(9) . .
C43 C42 C44 108.3(10) . .
C34 C42 H42 107.3 . .
C43 C42 H42 107.3 . .
C44 C42 H42 107.3 . .
C42 C44 H44A 109.5 . .
C42 C44 H44B 109.5 . .
H44A C44 H44B 109.5 . .
C42 C44 H44C 109.5 . .
H44A C44 H44C 109.5 . .
H44B C44 H44C 109.5 . .
C42 C43 H43A 109.5 . .
C42 C43 H43B 109.5 . .
H43A C43 H43B 109.5 . .
C42 C43 H43C 109.5 . .
H43A C43 H43C 109.5 . .
H43B C43 H43C 109.5 . .
C18 C17 C25 122.4(10) . .
C18 C17 N3 118.2(10) . .
C25 C17 N3 119.1(11) . .
C17 C18 C22 117.7(13) . .
C17 C18 C19 122.8(10) . .
C22 C18 C19 119.5(13) . .
C20 C19 C21 113.7(13) . .
C20 C19 C18 111.1(11) . .
C21 C19 C18 116.1(11) . .
C20 C19 H19 104.9 . .
C21 C19 H19 104.9 . .
C18 C19 H19 104.9 . .
C19 C20 H20A 109.5 . .
C19 C20 H20B 109.5 . .
H20A C20 H20B 109.5 . .
C19 C20 H20C 109.5 . .
H20A C20 H20C 109.5 . .
H20B C20 H20C 109.5 . .
C19 C21 H21A 109.5 . .
C19 C21 H21B 109.5 . .
H21A C21 H21B 109.5 . .
C19 C21 H21C 109.5 . .
H21A C21 H21C 109.5 . .
H21B C21 H21C 109.5 . .
C23 C22 C18 119.7(15) . .
C23 C22 H22 120.2 . .
C18 C22 H22 120.2 . .
C24 C23 C22 122.0(14) . .
C24 C23 H23 119.0 . .
C22 C23 H23 119.0 . .
C23 C24 C25 121.6(14) . .
C23 C24 H24 119.2 . .
C25 C24 H24 119.2 . .
C17 C25 C24 115.1(13) . .
C17 C25 C26 123.9(11) . .
C24 C25 C26 120.9(13) . .
C25 C26 C27 111.5(18) . .
C25 C26 C60 111.9(14) . .
C27 C26 C60 109.8(15) . .
C25 C26 H26 107.8 . .
C27 C26 H26 107.8 . .
C60 C26 H26 107.8 . .
C26 C27 H27A 109.5 . .
C26 C27 H27B 109.5 . .
H27A C27 H27B 109.5 . .
C26 C27 H27C 109.5 . .
H27A C27 H27C 109.5 . .
H27B C27 H27C 109.5 . .
N3 C16 C15 117.1(9) . .
N3 C16 H16 121.5 . .
C15 C16 H16 121.5 . .
N2 C15 C14 122.0(12) . .
N2 C15 C16 114.1(10) . .
C14 C15 C16 123.8(11) . .
N2 C11 C12 121.1(10) . .
N2 C11 C68 117.7(9) . .
C12 C11 C68 121.0(10) . .
C2 C1 C58 121.2(12) . .
C2 C1 C9 118.1(12) . .
C58 C1 C9 120.7(10) . .
C57 C9 C1 108.5(14) . .
C57 C9 C84 116(2) . .
C1 C9 C84 108.2(13) . .
C57 C9 H9 107.9 . .
C1 C9 H9 107.9 . .
C84 C9 H9 107.9 . .
C58 C5 C4 121.8(12) . .
C58 C5 C6 124.0(11) . .
C4 C5 C6 114.2(11) . .
C8 C6 C5 114.4(12) . .
C8 C6 C7 110.8(13) . .
C5 C6 C7 109.2(10) . .
C8 C6 H6 107.4 . .
C5 C6 H6 107.4 . .
C7 C6 H6 107.4 . .
C6 C7 H7A 109.5 . .
C6 C7 H7B 109.5 . .
H7A C7 H7B 109.5 . .
C6 C7 H7C 109.5 . .
H7A C7 H7C 109.5 . .
H7B C7 H7C 109.5 . .
C6 C8 H8A 109.5 . .
C6 C8 H8B 109.5 . .
H8A C8 H8B 109.5 . .
C6 C8 H8C 109.5 . .
H8A C8 H8C 109.5 . .
H8B C8 H8C 109.5 . .
C5 C4 C3 116.7(13) . .
C5 C4 H4 121.6 . .
C3 C4 H4 121.6 . .
C2 C3 C4 121.6(13) . .
C2 C3 H3 119.2 . .
C4 C3 H3 119.2 . .
C1 C2 C3 119.0(14) . .
C1 C2 H2 120.5 . .
C3 C2 H2 120.5 . .
C13 C12 C11 119.4(11) . .
C13 C12 H12 120.3 . .
C11 C12 H12 120.3 . .
C12 C13 C14 120.4(12) . .
C12 C13 H13 119.8 . .
C14 C13 H13 119.8 . .
C13 C14 C15 117.5(13) . .
C13 C14 H14 121.2 . .
C15 C14 H14 121.2 . .
C30 C29 C28 122.2(11) . .
C30 C29 H29 118.9 . .
C28 C29 H29 118.9 . .
C29 C30 C31 119.2(11) . .
C29 C30 H30 120.4 . .
C31 C30 H30 120.4 . .
C32 C31 C30 120.0(13) . .
C32 C31 H31 120.0 . .
C30 C31 H31 120.0 . .
N7 C68 C11 119.4(9) . .
N7 C68 Ni1 69.0(6) . .
C11 C68 Ni1 106.1(7) . .
N7 C68 H68 117.3 . .
C11 C68 H68 117.3 . .
Ni1 C68 H68 117.3 . .
C47 C45 C53 122.3(10) . .
C47 C45 N6 121.3(10) . .
C53 C45 N6 116.4(10) . .
C5 C58 C1 119.6(10) . .
C5 C58 N7 118.9(11) . .
C1 C58 N7 121.4(11) . .
N6 C59 C32 119.3(11) . .
N6 C59 H59 120.3 . .
C32 C59 H59 120.3 . .
C26 C60 H60A 109.5 . .
C26 C60 H60B 109.5 . .
H60A C60 H60B 109.5 . .
C26 C60 H60C 109.5 . .
H60A C60 H60C 109.5 . .
H60B C60 H60C 109.5 . .
C40 C61 H61A 109.5 . .
C40 C61 H61B 109.5 . .
H61A C61 H61B 109.5 . .
C40 C61 H61C 109.5 . .
H61A C61 H61C 109.5 . .
H61B C61 H61C 109.5 . .
C75 C63 C74 41(2) . .
C75 C63 C73 94(4) . .
C74 C63 C73 65(3) . .
C75 C63 C79 58(3) . .
C74 C63 C79 62(3) . .
C73 C63 C79 124(4) . .
C75 C63 C77 40(3) . .
C74 C63 C77 37(2) . .
C73 C63 C77 55(3) . .
C79 C63 C77 91(3) . .
C73 C65 C64 106(4) . .
C73 C65 C78 112(4) . .
C64 C65 C78 30(2) . .
C73 C65 C77 61(3) . .
C64 C65 C77 142(3) . .
C78 C65 C77 170(3) . .
C78 C64 C65 106(5) . .
C78 C64 C67 65(4) . .
C65 C64 C67 131(4) . .
C78 C64 C73 113(5) . .
C65 C64 C73 35(2) . .
C67 C64 C73 166(4) . .
C78 C67 C64 38(3) . .
C80 C69 C80 171(9) . 4_675
C80 C69 C82 65(5) . .
C80 C69 C82 107(6) 4_675 .
C80 C69 C82 107(6) . 4_675
C80 C69 C82 65(5) 4_675 4_675
C82 C69 C82 74(8) . 4_675
C80 C69 C81 137(5) . 4_675
C80 C69 C81 38(3) 4_675 4_675
C82 C69 C81 74(5) . 4_675
C82 C69 C81 71(5) 4_675 4_675
C80 C69 C81 38(3) . .
C80 C69 C81 137(5) 4_675 .
C82 C69 C81 71(5) . .
C82 C69 C81 74(5) 4_675 .
C81 C69 C81 136(6) 4_675 .
C71 C70 C80 94(10) . .
C71 C70 C81 95(9) . .
C80 C70 C81 51(5) . .
C70 C71 C80 49(7) . .
C70 C71 C81 55(7) . .
C80 C71 C81 40(3) . .
C74 C75 C77 61(4) . .
C74 C75 C63 73(4) . .
C77 C75 C63 91(4) . .
C74 C75 C79 80(4) . .
C77 C75 C79 141(5) . .
C63 C75 C79 75(3) . .
C74 C77 C75 50(3) . .
C74 C77 C73 70(4) . .
C75 C77 C73 99(5) . .
C74 C77 C65 99(5) . .
C75 C77 C65 134(5) . .
C73 C77 C65 36(2) . .
C74 C77 C63 52(3) . .
C75 C77 C63 48(3) . .
C73 C77 C63 52(3) . .
C65 C77 C63 86(3) . .
C75 C74 C77 69(4) . .
C75 C74 C63 66(4) . .
C77 C74 C63 92(4) . .
C75 C74 C73 108(4) . .
C77 C74 C73 69(4) . .
C63 C74 C73 59(3) . .
C75 C74 C79 66(4) . .
C77 C74 C79 135(5) . .
C63 C74 C79 70(3) . .
C73 C74 C79 125(3) . .
C65 C73 C63 151(5) . .
C65 C73 C77 84(4) . .
C63 C73 C77 73(4) . .
C65 C73 C74 115(4) . .
C63 C73 C74 55(3) . .
C77 C73 C74 41(2) . .
C65 C73 C64 39(3) . .
C63 C73 C64 140(4) . .
C77 C73 C64 113(4) . .
C74 C73 C64 152(4) . .
C70 C80 C81 80(7) . .
C70 C80 C71 37(6) . .
C81 C80 C71 84(6) . .
C70 C80 C69 161(8) . .
C81 C80 C69 87(5) . .
C71 C80 C69 154(7) . .
C70 C80 C82 127(9) . .
C81 C80 C82 89(6) . .
C71 C80 C82 90(6) . .
C69 C80 C82 66(5) . .
C64 C78 C67 77(5) . .
C64 C78 C65 44(4) . .
C67 C78 C65 104(4) . .
C80 C82 C69 50(4) . .
C75 C79 C74 34.1(18) . .
C75 C79 C63 47(2) . .
C74 C79 C63 48(2) . .
C80 C81 C70 49(5) . .
C80 C81 C71 56(5) . .
C70 C81 C71 30(4) . .
C80 C81 C69 55(4) . .
C70 C81 C69 103(6) . .
C71 C81 C69 108(4) . .
C9 C57 H57A 109.5 . .
C9 C57 H57B 109.5 . .
C9 C57 H57C 109.5 . .

loop_
_geom_bond_atom_site_label_1
_geom_bond_atom_site_label_2
_geom_bond_distance
_geom_bond_site_symmetry_2
Ni1 C68 1.885(11) .
Ni1 N7 1.907(10) .
Ni1 N5 1.937(8) .
Ni1 N6 2.003(9) .
Ni2 N4 1.871(9) .
Ni2 C33 1.896(10) .
Ni2 N2 1.929(8) .
Ni2 N3 1.928(8) .
N6 C59 1.284(13) .
N6 C45 1.464(13) .
N7 C68 1.410(12) .
N7 C58 1.423(14) .
N3 C16 1.292(13) .
N3 C17 1.459(13) .
N2 C11 1.328(13) .
N2 C15 1.356(13) .
N5 C28 1.366(13) .
N5 C32 1.391(14) .
C53 C45 1.409(17) .
C53 C52 1.424(15) .
C53 C54 1.510(17) .
C52 C51 1.433(18) .
C52 H52 0.9500 .
C51 C48 1.333(17) .
C51 H51 0.9500 .
C48 C47 1.394(15) .
C48 H48 0.9500 .
C47 C45 1.367(16) .
C47 C46 1.585(18) .
C46 C50 1.477(18) .
C46 C49 1.558(16) .
C46 H46 1.0000 .
C50 H50A 0.9800 .
C50 H50B 0.9800 .
C50 H50C 0.9800 .
C49 H49A 0.9800 .
C49 H49B 0.9800 .
C49 H49C 0.9800 .
C54 C55 1.488(17) .
C54 C56 1.560(19) .
C54 H54 1.0000 .
C55 H55A 0.9800 .
C55 H55B 0.9800 .
C55 H55C 0.9800 .
C56 H56A 0.9800 .
C56 H56B 0.9800 .
C56 H56C 0.9800 .
C32 C31 1.332(15) .
C32 C59 1.447(14) .
C28 C29 1.404(15) .
C28 C33 1.469(16) .
C33 N4 1.371(13) .
C33 H33 1.0000 .
N4 C35 1.431(14) .
C35 C34 1.419(17) .
C35 C39 1.436(16) .
C34 C36 1.428(17) .
C34 C42 1.472(15) .
C36 C37 1.41(2) .
C36 H36 0.9500 .
C37 C38 1.32(2) .
C37 H37 0.9500 .
C38 C39 1.43(2) .
C38 H38 0.9500 .
C39 C40 1.45(2) .
C40 C61 1.44(2) .
C40 C41 1.45(2) .
C40 H40 1.0000 .
C41 H41A 0.9800 .
C41 H41B 0.9800 .
C41 H41C 0.9800 .
C42 C43 1.541(18) .
C42 C44 1.561(15) .
C42 H42 1.0000 .
C44 H44A 0.9800 .
C44 H44B 0.9800 .
C44 H44C 0.9800 .
C43 H43A 0.9800 .
C43 H43B 0.9800 .
C43 H43C 0.9800 .
C17 C18 1.363(17) .
C17 C25 1.403(17) .
C18 C22 1.401(16) .
C18 C19 1.511(17) .
C19 C20 1.470(19) .
C19 C21 1.509(17) .
C19 H19 1.0000 .
C20 H20A 0.9800 .
C20 H20B 0.9800 .
C20 H20C 0.9800 .
C21 H21A 0.9800 .
C21 H21B 0.9800 .
C21 H21C 0.9800 .
C22 C23 1.35(2) .
C22 H22 0.9500 .
C23 C24 1.30(2) .
C23 H23 0.9500 .
C24 C25 1.419(18) .
C24 H24 0.9500 .
C25 C26 1.50(2) .
C26 C27 1.52(3) .
C26 C60 1.62(2) .
C26 H26 1.0000 .
C27 H27A 0.9800 .
C27 H27B 0.9800 .
C27 H27C 0.9800 .
C16 C15 1.428(16) .
C16 H16 0.9500 .
C15 C14 1.402(17) .
C11 C12 1.403(15) .
C11 C68 1.478(15) .
C1 C2 1.371(17) .
C1 C58 1.405(16) .
C1 C9 1.503(18) .
C9 C57 1.49(2) .
C9 C84 1.52(3) .
C9 H9 1.0000 .
C5 C58 1.384(15) .
C5 C4 1.412(16) .
C5 C6 1.508(16) .
C6 C8 1.49(2) .
C6 C7 1.578(17) .
C6 H6 1.0000 .
C7 H7A 0.9800 .
C7 H7B 0.9800 .
C7 H7C 0.9800 .
C8 H8A 0.9800 .
C8 H8B 0.9800 .
C8 H8C 0.9800 .
C4 C3 1.424(19) .
C4 H4 0.9500 .
C3 C2 1.41(2) .
C3 H3 0.9500 .
C2 H2 0.9500 .
C12 C13 1.366(17) .
C12 H12 0.9500 .
C13 C14 1.380(19) .
C13 H13 0.9500 .
C14 H14 0.9500 .
C29 C30 1.348(17) .
C29 H29 0.9500 .
C30 C31 1.361(17) .
C30 H30 0.9500 .
C31 H31 0.9500 .
C68 H68 1.0000 .
C59 H59 0.9500 .
C60 H60A 0.9800 .
C60 H60B 0.9800 .
C60 H60C 0.9800 .
C61 H61A 0.9800 .
C61 H61B 0.9800 .
C61 H61C 0.9800 .
C63 C75 1.49(6) .
C63 C74 1.56(6) .
C63 C73 1.63(6) .
C63 C79 1.97(6) .
C63 C77 2.00(8) .
C65 C73 1.14(5) .
C65 C64 1.22(4) .
C65 C78 1.71(6) .
C65 C77 1.94(7) .
C64 C78 0.90(5) .
C64 C67 1.42(5) .
C64 C73 1.89(6) .
C67 C78 1.32(6) .
C69 C80 1.53(6) .
C69 C80 1.53(6) 4_675
C69 C82 1.82(12) .
C69 C82 1.82(12) 4_675
C69 C81 1.85(7) 4_675
C69 C81 1.85(7) .
C70 C71 0.88(10) .
C70 C80 1.09(9) .
C70 C81 1.44(9) .
C71 C80 1.45(8) .
C71 C81 1.74(8) .
C75 C74 1.06(5) .
C75 C77 1.29(7) .
C75 C79 1.72(5) .
C77 C74 1.20(6) .
C77 C73 1.70(7) .
C74 C73 1.72(6) .
C74 C79 1.87(6) .
C80 C81 1.14(7) .
C80 C82 1.81(13) .
C57 H57A 0.9800 .
C57 H57B 0.9800 .
C57 H57C 0.9800 .

loop_
_geom_torsion_atom_site_label_1
_geom_torsion_atom_site_label_2
_geom_torsion_atom_site_label_3
_geom_torsion_atom_site_label_4
_geom_torsion
_geom_torsion_site_symmetry_1
C68 Ni1 N6 C59 101.9(10) .
N7 Ni1 N6 C59 145.2(8) .
N5 Ni1 N6 C59 -20.3(8) .
C68 Ni1 N6 C45 -62.3(14) .
N7 Ni1 N6 C45 -19.0(12) .
N5 Ni1 N6 C45 175.5(10) .
N5 Ni1 N7 C68 -7.1(12) .
N6 Ni1 N7 C68 -152.4(6) .
C68 Ni1 N7 C58 -102.6(10) .
N5 Ni1 N7 C58 -109.7(11) .
N6 Ni1 N7 C58 105.0(9) .
N4 Ni2 N3 C16 158.1(10) .
C33 Ni2 N3 C16 127.7(11) .
N2 Ni2 N3 C16 -14.0(10) .
N4 Ni2 N3 C17 -6.6(12) .
C33 Ni2 N3 C17 -37.0(16) .
N2 Ni2 N3 C17 -178.7(11) .
N4 Ni2 N2 C11 25(2) .
C33 Ni2 N2 C11 23.0(12) .
N3 Ni2 N2 C11 -176.2(11) .
N4 Ni2 N2 C15 -149.0(12) .
C33 Ni2 N2 C15 -151.4(9) .
N3 Ni2 N2 C15 9.5(9) .
C68 Ni1 N5 C28 34.7(11) .
N7 Ni1 N5 C28 39.9(15) .
N6 Ni1 N5 C28 -170.2(10) .
C68 Ni1 N5 C32 -135.8(8) .
N7 Ni1 N5 C32 -130.6(10) .
N6 Ni1 N5 C32 19.2(8) .
C45 C53 C52 C51 -0.3(18) .
C54 C53 C52 C51 178.2(12) .
C53 C52 C51 C48 1.5(19) .
C52 C51 C48 C47 -2.2(19) .
C51 C48 C47 C45 1.9(19) .
C51 C48 C47 C46 -174.1(12) .
C45 C47 C46 C50 -84.1(14) .
C48 C47 C46 C50 91.8(13) .
C45 C47 C46 C49 154.1(12) .
C48 C47 C46 C49 -30.0(17) .
C45 C53 C54 C55 -143.3(13) .
C52 C53 C54 C55 38.2(18) .
C45 C53 C54 C56 94.1(14) .
C52 C53 C54 C56 -84.3(15) .
C28 N5 C32 C31 -3.6(17) .
Ni1 N5 C32 C31 168.1(11) .
C28 N5 C32 C59 173.1(10) .
Ni1 N5 C32 C59 -15.1(12) .
C32 N5 C28 C29 4.1(15) .
Ni1 N5 C28 C29 -165.8(8) .
C32 N5 C28 C33 178.9(10) .
Ni1 N5 C28 C33 9.0(14) .
N5 C28 C33 N4 -165.5(9) .
C29 C28 C33 N4 9.0(15) .
N5 C28 C33 Ni2 -96.8(9) .
C29 C28 C33 Ni2 77.7(11) .
N2 Ni2 C33 N4 178.8(6) .
N3 Ni2 C33 N4 42.8(12) .
N4 Ni2 C33 C28 -113.4(8) .
N2 Ni2 C33 C28 65.5(7) .
N3 Ni2 C33 C28 -70.6(12) .
C28 C33 N4 C35 -158.5(9) .
Ni2 C33 N4 C35 113.7(9) .
C28 C33 N4 Ni2 87.8(8) .
N2 Ni2 N4 C33 -3.0(15) .
N3 Ni2 N4 C33 -159.4(6) .
C33 Ni2 N4 C35 -114.3(10) .
N2 Ni2 N4 C35 -117.4(13) .
N3 Ni2 N4 C35 86.2(8) .
C33 N4 C35 C34 -43.8(15) .
Ni2 N4 C35 C34 39.1(13) .
C33 N4 C35 C39 144.4(10) .
Ni2 N4 C35 C39 -132.8(9) .
N4 C35 C34 C36 -177.4(10) .
C39 C35 C34 C36 -6.2(16) .
N4 C35 C34 C42 0.9(17) .
C39 C35 C34 C42 172.2(11) .
C35 C34 C36 C37 3.8(17) .
C42 C34 C36 C37 -174.7(11) .
C34 C36 C37 C38 -1(2) .
C36 C37 C38 C39 0(2) .
C37 C38 C39 C35 -2(2) .
C37 C38 C39 C40 -177.1(13) .
C34 C35 C39 C38 5.4(17) .
N4 C35 C39 C38 177.6(11) .
C34 C35 C39 C40 -179.9(11) .
N4 C35 C39 C40 -7.7(17) .
C38 C39 C40 C61 71(2) .
C35 C39 C40 C61 -104(2) .
C38 C39 C40 C41 -54(2) .
C35 C39 C40 C41 131.1(18) .
C35 C34 C42 C43 -129.9(12) .
C36 C34 C42 C43 48.5(14) .
C35 C34 C42 C44 106.4(12) .
C36 C34 C42 C44 -75.3(13) .
C16 N3 C17 C18 118.5(14) .
Ni2 N3 C17 C18 -77.4(14) .
C16 N3 C17 C25 -68.9(16) .
Ni2 N3 C17 C25 95.2(14) .
C25 C17 C18 C22 8(2) .
N3 C17 C18 C22 -179.6(12) .
C25 C17 C18 C19 -173.7(12) .
N3 C17 C18 C19 -1.3(18) .
C17 C18 C19 C20 -81.0(16) .
C22 C18 C19 C20 97.2(16) .
C17 C18 C19 C21 147.0(13) .
C22 C18 C19 C21 -34.8(17) .
C17 C18 C22 C23 1(2) .
C19 C18 C22 C23 -177.3(16) .
C18 C22 C23 C24 -12(3) .
C22 C23 C24 C25 13(3) .
C18 C17 C25 C24 -7(2) .
N3 C17 C25 C24 -179.0(13) .
C18 C17 C25 C26 169.6(16) .
N3 C17 C25 C26 -3(2) .
C23 C24 C25 C17 -4(3) .
C23 C24 C25 C26 180(2) .
C17 C25 C26 C27 -127.2(15) .
C24 C25 C26 C27 49(2) .
C17 C25 C26 C60 109.5(17) .
C24 C25 C26 C60 -75(2) .
C17 N3 C16 C15 -176.9(12) .
Ni2 N3 C16 C15 15.9(17) .
C11 N2 C15 C14 -2(2) .
Ni2 N2 C15 C14 172.9(13) .
C11 N2 C15 C16 -178.7(11) .
Ni2 N2 C15 C16 -3.7(16) .
N3 C16 C15 N2 -8(2) .
N3 C16 C15 C14 175.2(14) .
C15 N2 C11 C12 1.8(18) .
Ni2 N2 C11 C12 -172.1(9) .
C15 N2 C11 C68 -173.4(11) .
Ni2 N2 C11 C68 12.6(16) .
C2 C1 C9 C57 53(2) .
C58 C1 C9 C57 -125.2(17) .
C2 C1 C9 C84 -74(2) .
C58 C1 C9 C84 108(2) .
C58 C5 C6 C8 -152.7(13) .
C4 C5 C6 C8 30.0(15) .
C58 C5 C6 C7 82.5(14) .
C4 C5 C6 C7 -94.8(13) .
C58 C5 C4 C3 -0.9(15) .
C6 C5 C4 C3 176.5(10) .
C5 C4 C3 C2 -0.7(17) .
C58 C1 C2 C3 0.4(18) .
C9 C1 C2 C3 -177.4(12) .
C4 C3 C2 C1 0.9(18) .
N2 C11 C12 C13 0.6(19) .
C68 C11 C12 C13 175.7(12) .
C11 C12 C13 C14 -3(2) .
C12 C13 C14 C15 3(3) .
N2 C15 C14 C13 0(3) .
C16 C15 C14 C13 176.2(16) .
N5 C28 C29 C30 -2.8(18) .
C33 C28 C29 C30 -177.3(12) .
C28 C29 C30 C31 1(2) .
N5 C32 C31 C30 1(2) .
C59 C32 C31 C30 -174.9(14) .
C29 C30 C31 C32 0(2) .
C58 N7 C68 C11 -140.5(10) .
Ni1 N7 C68 C11 97.2(9) .
C58 N7 C68 Ni1 122.3(9) .
N2 C11 C68 N7 -172.3(10) .
C12 C11 C68 N7 12.5(16) .
N2 C11 C68 Ni1 -97.7(10) .
C12 C11 C68 Ni1 87.1(11) .
N5 Ni1 C68 N7 176.7(6) .
N6 Ni1 C68 N7 60.5(11) .
N7 Ni1 C68 C11 -115.9(9) .
N5 Ni1 C68 C11 60.8(8) .
N6 Ni1 C68 C11 -55.4(12) .
C48 C47 C45 C53 -0.7(18) .
C46 C47 C45 C53 175.3(11) .
C48 C47 C45 N6 -178.3(10) .
C46 C47 C45 N6 -2.3(17) .
C52 C53 C45 C47 0.0(18) .
C54 C53 C45 C47 -178.6(12) .
C52 C53 C45 N6 177.7(10) .
C54 C53 C45 N6 -0.9(17) .
C59 N6 C45 C47 85.5(14) .
Ni1 N6 C45 C47 -111.4(12) .
C59 N6 C45 C53 -92.3(13) .
Ni1 N6 C45 C53 70.8(14) .
C4 C5 C58 C1 2.2(15) .
C6 C5 C58 C1 -175.0(10) .
C4 C5 C58 N7 179.4(9) .
C6 C5 C58 N7 2.3(15) .
C2 C1 C58 C5 -2.0(16) .
C9 C1 C58 C5 175.8(11) .
C2 C1 C58 N7 -179.1(10) .
C9 C1 C58 N7 -1.4(16) .
C68 N7 C58 C5 69.9(12) .
Ni1 N7 C58 C5 148.3(8) .
C68 N7 C58 C1 -112.9(11) .
Ni1 N7 C58 C1 -34.5(13) .
C45 N6 C59 C32 -175.5(10) .
Ni1 N6 C59 C32 17.7(13) .
C31 C32 C59 N6 174.4(13) .
N5 C32 C59 N6 -2.3(16) .
C73 C65 C64 C78 -107(6) .
C77 C65 C64 C78 -169(6) .
C73 C65 C64 C67 -178(5) .
C78 C65 C64 C67 -71(6) .
C77 C65 C64 C67 120(6) .
C78 C65 C64 C73 107(6) .
C77 C65 C64 C73 -63(5) .
C65 C64 C67 C78 90(6) .
C73 C64 C67 C78 84(16) .
C81 C70 C71 C80 -51(5) .
C80 C70 C71 C81 51(5) .
C73 C63 C75 C74 -44(4) .
C79 C63 C75 C74 84(4) .
C77 C63 C75 C74 -59(4) .
C74 C63 C75 C77 59(4) .
C73 C63 C75 C77 15(5) .
C79 C63 C75 C77 143(4) .
C74 C63 C75 C79 -84(4) .
C73 C63 C75 C79 -128(4) .
C77 C63 C75 C79 -143(4) .
C63 C75 C77 C74 -70(4) .
C79 C75 C77 C74 -2(7) .
C74 C75 C77 C73 56(4) .
C63 C75 C77 C73 -14(4) .
C79 C75 C77 C73 54(8) .
C74 C75 C77 C65 59(6) .
C63 C75 C77 C65 -11(7) .
C79 C75 C77 C65 57(10) .
C74 C75 C77 C63 70(4) .
C79 C75 C77 C63 68(6) .
C73 C65 C77 C74 37(5) .
C64 C65 C77 C74 115(6) .
C78 C65 C77 C74 81(19) .
C73 C65 C77 C75 -5(6) .
C64 C65 C77 C75 73(9) .
C78 C65 C77 C75 39(22) .
C64 C65 C77 C73 78(6) .
C78 C65 C77 C73 44(19) .
C73 C65 C77 C63 -13(4) .
C64 C65 C77 C63 65(6) .
C78 C65 C77 C63 31(19) .
C75 C63 C77 C74 68(4) .
C73 C63 C77 C74 -95(5) .
C79 C63 C77 C74 37(4) .
C74 C63 C77 C75 -68(4) .
C73 C63 C77 C75 -162(6) .
C79 C63 C77 C75 -31(4) .
C75 C63 C77 C73 162(6) .
C74 C63 C77 C73 95(5) .
C79 C63 C77 C73 131(4) .
C75 C63 C77 C65 172(5) .
C74 C63 C77 C65 104(5) .
C73 C63 C77 C65 10(3) .
C79 C63 C77 C65 141(3) .
C63 C75 C74 C77 102(4) .
C79 C75 C74 C77 179(4) .
C77 C75 C74 C63 -102(4) .
C79 C75 C74 C63 77(3) .
C77 C75 C74 C73 -58(4) .
C63 C75 C74 C73 44(4) .
C79 C75 C74 C73 121(3) .
C77 C75 C74 C79 -179(4) .
C63 C75 C74 C79 -77(3) .
C73 C77 C74 C75 -120(4) .
C65 C77 C74 C75 -142(4) .
C63 C77 C74 C75 -64(4) .
C75 C77 C74 C63 64(4) .
C73 C77 C74 C63 -56(3) .
C65 C77 C74 C63 -78(4) .
C75 C77 C74 C73 120(4) .
C65 C77 C74 C73 -22(3) .
C63 C77 C74 C73 56(3) .
C75 C77 C74 C79 1(5) .
C73 C77 C74 C79 -119(5) .
C65 C77 C74 C79 -140(4) .
C63 C77 C74 C79 -63(5) .
C73 C63 C74 C75 130(5) .
C79 C63 C74 C75 -71(4) .
C77 C63 C74 C75 66(4) .
C75 C63 C74 C77 -66(4) .
C73 C63 C74 C77 64(4) .
C79 C63 C74 C77 -138(5) .
C75 C63 C74 C73 -130(5) .
C79 C63 C74 C73 158(4) .
C77 C63 C74 C73 -64(4) .
C75 C63 C74 C79 71(4) .
C73 C63 C74 C79 -158(4) .
C77 C63 C74 C79 138(5) .
C64 C65 C73 C63 -105(11) .
C78 C65 C73 C63 -137(10) .
C77 C65 C73 C63 36(10) .
C64 C65 C73 C77 -141(4) .
C78 C65 C73 C77 -173(3) .
C64 C65 C73 C74 -168(4) .
C78 C65 C73 C74 160(4) .
C77 C65 C73 C74 -27(3) .
C78 C65 C73 C64 -31(3) .
C77 C65 C73 C64 141(4) .
C75 C63 C73 C65 -49(11) .
C74 C63 C73 C65 -79(11) .
C79 C63 C73 C65 -102(11) .
C77 C63 C73 C65 -38(10) .
C75 C63 C73 C77 -11(4) .
C74 C63 C73 C77 -41(3) .
C79 C63 C73 C77 -64(5) .
C75 C63 C73 C74 30(3) .
C79 C63 C73 C74 -23(4) .
C77 C63 C73 C74 41(3) .
C75 C63 C73 C64 -118(6) .
C74 C63 C73 C64 -148(6) .
C79 C63 C73 C64 -171(4) .
C77 C63 C73 C64 -107(6) .
C74 C77 C73 C65 -141(5) .
C75 C77 C73 C65 176(5) .
C63 C77 C73 C65 163(5) .
C74 C77 C73 C63 56(4) .
C75 C77 C73 C63 13(4) .
C65 C77 C73 C63 -163(5) .
C75 C77 C73 C74 -43(3) .
C65 C77 C73 C74 141(5) .
C63 C77 C73 C74 -56(4) .
C74 C77 C73 C64 -166(4) .
C75 C77 C73 C64 151(4) .
C65 C77 C73 C64 -25(2) .
C63 C77 C73 C64 138(4) .
C75 C74 C73 C65 102(6) .
C77 C74 C73 C65 44(6) .
C63 C74 C73 C65 149(6) .
C79 C74 C73 C65 174(4) .
C75 C74 C73 C63 -47(4) .
C77 C74 C73 C63 -105(5) .
C79 C74 C73 C63 25(4) .
C75 C74 C73 C77 58(5) .
C63 C74 C73 C77 105(5) .
C79 C74 C73 C77 130(6) .
C75 C74 C73 C64 86(9) .
C77 C74 C73 C64 28(9) .
C63 C74 C73 C64 133(9) .
C79 C74 C73 C64 158(6) .
C78 C64 C73 C65 86(6) .
C67 C64 C73 C65 8(16) .
C78 C64 C73 C63 -140(7) .
C65 C64 C73 C63 134(8) .
C67 C64 C73 C63 142(14) .
C78 C64 C73 C77 129(6) .
C65 C64 C73 C77 43(4) .
C67 C64 C73 C77 50(16) .
C78 C64 C73 C74 109(9) .
C65 C64 C73 C74 23(7) .
C67 C64 C73 C74 31(20) .
C71 C70 C80 C81 -93(9) .
C81 C70 C80 C71 93(9) .
C71 C70 C80 C69 -140(27) .
C81 C70 C80 C69 -47(28) .
C71 C70 C80 C82 -11(14) .
C81 C70 C80 C82 81(9) .
C81 C71 C80 C70 -82(10) .
C70 C71 C80 C81 82(10) .
C70 C71 C80 C69 151(16) .
C81 C71 C80 C69 69(12) .
C70 C71 C80 C82 171(12) .
C81 C71 C80 C82 89(6) .
C80 C69 C80 C70 105(30) 4_675
C82 C69 C80 C70 137(30) .
C82 C69 C80 C70 75(31) 4_675
C81 C69 C80 C70 155(26) 4_675
C81 C69 C80 C70 46(27) .
C80 C69 C80 C81 59(5) 4_675
C82 C69 C80 C81 91(6) .
C82 C69 C80 C81 29(7) 4_675
C81 C69 C80 C81 109(8) 4_675
C80 C69 C80 C71 -10(12) 4_675
C82 C69 C80 C71 22(12) .
C82 C69 C80 C71 -39(13) 4_675
C81 C69 C80 C71 41(16) 4_675
C81 C69 C80 C71 -68(12) .
C80 C69 C80 C82 -32(4) 4_675
C82 C69 C80 C82 -62(8) 4_675
C81 C69 C80 C82 18(8) 4_675
C81 C69 C80 C82 -91(6) .
C65 C64 C78 C67 -128(4) .
C73 C64 C78 C67 -165(4) .
C67 C64 C78 C65 128(4) .
C73 C64 C78 C65 -37(3) .
C64 C67 C78 C65 -34(3) .
C73 C65 C78 C64 84(6) .
C77 C65 C78 C64 43(20) .
C73 C65 C78 C67 136(4) .
C64 C65 C78 C67 52(5) .
C77 C65 C78 C67 95(19) .
C70 C80 C82 C69 -164(11) .
C81 C80 C82 C69 -87(5) .
C71 C80 C82 C69 -171(6) .
C80 C69 C82 C80 175(5) 4_675
C82 C69 C82 C80 119(7) 4_675
C81 C69 C82 C80 -167(5) 4_675
C81 C69 C82 C80 41(3) .
C77 C75 C79 C74 1(6) .
C63 C75 C79 C74 75(4) .
C74 C75 C79 C63 -75(4) .
C77 C75 C79 C63 -74(7) .
C77 C74 C79 C75 -1(5) .
C63 C74 C79 C75 -72(4) .
C73 C74 C79 C75 -95(5) .
C75 C74 C79 C63 72(4) .
C77 C74 C79 C63 71(6) .
C73 C74 C79 C63 -23(4) .
C74 C63 C79 C75 47(3) .
C73 C63 C79 C75 71(5) .
C77 C63 C79 C75 23(3) .
C75 C63 C79 C74 -47(3) .
C73 C63 C79 C74 24(4) .
C77 C63 C79 C74 -24(3) .
C71 C80 C81 C70 -38(6) .
C69 C80 C81 C70 166(9) .
C82 C80 C81 C70 -128(9) .
C70 C80 C81 C71 38(6) .
C69 C80 C81 C71 -156(7) .
C82 C80 C81 C71 -91(6) .
C70 C80 C81 C69 -166(9) .
C71 C80 C81 C69 156(7) .
C82 C80 C81 C69 66(5) .
C71 C70 C81 C80 91(10) .
C80 C70 C81 C71 -91(10) .
C71 C70 C81 C69 103(9) .
C80 C70 C81 C69 12(8) .
C70 C71 C81 C80 -65(9) .
C80 C71 C81 C70 65(9) .
C70 C71 C81 C69 -85(10) .
C80 C71 C81 C69 -21(6) .
C80 C69 C81 C80 -169(11) 4_675
C82 C69 C81 C80 -73(6) .
C82 C69 C81 C80 -151(8) 4_675
C81 C69 C81 C80 -113(6) 4_675
C80 C69 C81 C70 -11(7) .
C80 C69 C81 C70 -179(8) 4_675
C82 C69 C81 C70 -84(6) .
C82 C69 C81 C70 -162(6) 4_675
C81 C69 C81 C70 -123(5) 4_675
C80 C69 C81 C71 21(6) .
C80 C69 C81 C71 -148(7) 4_675
C82 C69 C81 C71 -53(5) .
C82 C69 C81 C71 -131(6) 4_675
C81 C69 C81 C71 -92(4) 4_675
